data_7019111
loop_
_publ_author_name
'Mart\'i, In\'es'
'Ferrer, Armando'
'Escorihuela, Jorge'
'Burguete, M. Isabel'
'Luis, Santiago V.'

_publ_section_title
;
 Copper(ii) complexes of bis(amino amide) ligands: effect of changes in
 the amino acid residue.
;
_journal_issue 22
_journal_name_full 'Dalton transactions (Cambridge, England : 2003)'
_journal_page_first 6764
_journal_page_last 6776
_journal_paper_doi 10.1039/c2dt12459a
_journal_volume 41
_journal_year 2012
_chemical_absolute_configuration ad
_chemical_formula_moiety 'C21 H26 Cu N4 O2, 2(C H4 O)'
_chemical_formula_sum 'C23 H34 Cu N4 O4'
_chemical_formula_weight 494.08
_chemical_name_systematic ?
_space_group_IT_number 19
_symmetry_cell_setting orthorhombic
_symmetry_space_group_name_Hall 'P 2ac 2ab'
_symmetry_space_group_name_H-M 'P 21 21 21'
_atom_sites_solution_hydrogens geom
_atom_sites_solution_primary direct
_atom_sites_solution_secondary difmap
_audit_creation_method SHELXL-97
_cell_angle_alpha 90.00
_cell_angle_beta 90.00
_cell_angle_gamma 90.00
_cell_formula_units_Z 4
_cell_length_a 9.5315(2)
_cell_length_b 12.0135(3)
_cell_length_c 20.7584(4)
_cell_measurement_reflns_used 6523
_cell_measurement_temperature 298(2)
_cell_measurement_theta_max 30.5
_cell_measurement_theta_min 2.4
_cell_volume 2376.98(9)
_computing_cell_refinement 'SMART (Bruker, 1995)'
_computing_data_collection 'SMART (Bruker, 1995)'
_computing_data_reduction 'SAINT (Bruker, 1995)'
_computing_molecular_graphics 'XP (Sheldrick, 2008)'
_computing_publication_material SHELXL97
_computing_structure_refinement 'SHELXL97 (Sheldrick, 2008) '
_computing_structure_solution 'SHELXS97 (Sheldrick, 2008) '
_diffrn_ambient_temperature 298(2)
_diffrn_measured_fraction_theta_full 0.997
_diffrn_measured_fraction_theta_max 0.986
_diffrn_measurement_device_type 'Bruker CCD three-circle diffractometer'
_diffrn_measurement_method \w
_diffrn_radiation_monochromator graphite
_diffrn_radiation_source 'fine-focus sealed tube'
_diffrn_radiation_type MoK\a
_diffrn_radiation_wavelength 0.71073
_diffrn_reflns_av_R_equivalents 0.0282
_diffrn_reflns_av_sigmaI/netI 0.0382
_diffrn_reflns_limit_h_max 11
_diffrn_reflns_limit_h_min -13
_diffrn_reflns_limit_k_max 16
_diffrn_reflns_limit_k_min -16
_diffrn_reflns_limit_l_max 29
_diffrn_reflns_limit_l_min -18
_diffrn_reflns_number 19297
_diffrn_reflns_theta_full 25.00
_diffrn_reflns_theta_max 30.53
_diffrn_reflns_theta_min 1.96
_diffrn_standards_number 0
_exptl_absorpt_coefficient_mu 0.955
_exptl_absorpt_correction_T_max 0.8174
_exptl_absorpt_correction_T_min 0.6662
_exptl_absorpt_correction_type multi-scan
_exptl_absorpt_process_details 'SADABS (Sheldrick, 1996)'
_exptl_crystal_colour orange
_exptl_crystal_density_diffrn 1.381
_exptl_crystal_density_method 'not measured'
_exptl_crystal_description prism
_exptl_crystal_F_000 1044
_exptl_crystal_size_max 0.46
_exptl_crystal_size_mid 0.31
_exptl_crystal_size_min 0.22
_refine_diff_density_max 0.443
_refine_diff_density_min -0.231
_refine_diff_density_rms 0.045
_refine_ls_abs_structure_details 'Flack H D (1983), Acta Cryst. A39, 876-881'
_refine_ls_abs_structure_Flack 0.04(4)
_refine_ls_extinction_method none
_refine_ls_goodness_of_fit_ref 1.012
_refine_ls_hydrogen_treatment mixed
_refine_ls_matrix_type full
_refine_ls_number_parameters 315
_refine_ls_number_reflns 7096
_refine_ls_number_restraints 6
_refine_ls_restrained_S_all 6.248
_refine_ls_R_factor_all 0.0303
_refine_ls_R_factor_gt 0.0257
_refine_ls_shift/su_max 0.001
_refine_ls_shift/su_mean 0.000
_refine_ls_structure_factor_coef Fsqd
_refine_ls_weighting_details 'calc w=1/[\s^2^(Fo^2^)+(0.0362P)^2^+0.0000P] where P=(Fo^2^+2Fc^2^)/3'
_refine_ls_weighting_scheme calc
_refine_ls_wR_factor_gt 0.0648
_refine_ls_wR_factor_ref 0.0667
_reflns_number_gt 6507
_reflns_number_total 7096
_reflns_threshold_expression I>2\s(I)
_cod_data_source_file c2dt12459a.txt
_cod_data_source_block str1184m
_cod_depositor_comments
;
The following automatic conversions were performed:

'_symmetry_cell_setting' value 'Orthorhombic' changed to
'orthorhombic' according to
/home/saulius/struct/CIF-dictionaries/cif_core.dic dictionary named
'cif_core.dic' version 2.4.1 from 2010-06-29.

Automatic conversion script
Id: cif_fix_values 1715 2011-07-08 13:25:40Z adriana 
;
_cod_database_code 7019111

loop_
_symmetry_equiv_pos_as_xyz
'x, y, z'
'-x+1/2, -y, z+1/2'
'-x, y+1/2, -z+1/2'
'x+1/2, -y+1/2, -z'

loop_
_atom_site_label
_atom_site_type_symbol
_atom_site_fract_x
_atom_site_fract_y
_atom_site_fract_z
_atom_site_U_iso_or_equiv
_atom_site_adp_type
_atom_site_occupancy
_atom_site_symmetry_multiplicity
_atom_site_calc_flag
_atom_site_refinement_flags
Cu1 Cu 0.20020(10) 0.78991(8) 0.62594(5) 0.0202(3) Uani 1 1 d .
O1 O 0.0210(9) 0.9835(6) 0.7598(4) 0.0360(17) Uani 1 1 d .
O2 O 0.5840(6) 0.7994(6) 0.5497(3) 0.0299(14) Uani 1 1 d .
N1 N 0.0430(8) 0.7212(6) 0.6764(3) 0.0220(14) Uani 1 1 d D
H1A H -0.036(8) 0.722(10) 0.654(4) 0.03(3) Uiso 1 1 d D
H1B H 0.058(12) 0.651(5) 0.687(5) 0.03(3) Uiso 1 1 d D
N2 N 0.1404(8) 0.9244(6) 0.6698(4) 0.0244(15) Uani 1 1 d .
N3 N 0.3670(8) 0.8513(6) 0.5883(4) 0.0244(15) Uani 1 1 d .
N4 N 0.2507(8) 0.6571(7) 0.5713(4) 0.0231(14) Uani 1 1 d D
H4A H 0.199(12) 0.663(9) 0.539(5) 0.02(3) Uiso 1 1 d .
H4B H 0.232(14) 0.595(7) 0.591(5) 0.04(3) Uiso 1 1 d D
C1 C 0.1224(10) 0.7450(8) 0.7891(5) 0.0281(19) Uani 1 1 d .
H1C H 0.1048 0.7879 0.8279 0.034 Uiso 1 1 calc R
H1D H 0.0978 0.6683 0.7982 0.034 Uiso 1 1 calc R
C2 C 0.0259(9) 0.7883(8) 0.7354(4) 0.0228(15) Uani 1 1 d .
H2 H -0.0718 0.7834 0.7499 0.027 Uiso 1 1 calc R
C3 C 0.0608(10) 0.9094(7) 0.7208(4) 0.0240(17) Uani 1 1 d .
C4 C 0.1951(13) 1.0363(8) 0.6589(5) 0.035(2) Uani 1 1 d .
H4C H 0.2503 1.0587 0.6959 0.042 Uiso 1 1 calc R
H4D H 0.1171 1.0878 0.6550 0.042 Uiso 1 1 calc R
C5 C 0.2853(11) 1.0439(7) 0.5989(5) 0.032(2) Uani 1 1 d .
H5A H 0.3184 1.1199 0.5946 0.038 Uiso 1 1 calc R
H5B H 0.2270 1.0279 0.5617 0.038 Uiso 1 1 calc R
C6 C 0.4114(10) 0.9667(8) 0.5974(5) 0.0297(19) Uani 1 1 d .
H6A H 0.4735 0.9883 0.5625 0.036 Uiso 1 1 calc R
H6B H 0.4629 0.9732 0.6375 0.036 Uiso 1 1 calc R
C7 C 0.4576(9) 0.7792(8) 0.5654(4) 0.0233(16) Uani 1 1 d .
C8 C 0.4023(9) 0.6606(8) 0.5577(4) 0.0229(16) Uani 1 1 d .
H8 H 0.4493 0.6142 0.5900 0.027 Uiso 1 1 calc R
C9 C 0.4412(10) 0.6146(8) 0.4910(4) 0.0272(18) Uani 1 1 d .
H9A H 0.3963 0.6602 0.4584 0.033 Uiso 1 1 calc R
H9B H 0.5418 0.6215 0.4853 0.033 Uiso 1 1 calc R
C11 C 0.2776(10) 0.7505(8) 0.7740(4) 0.0267(18) Uani 1 1 d .
C12 C 0.3543(13) 0.8438(10) 0.7897(7) 0.047(3) Uani 1 1 d .
H12 H 0.3101 0.9042 0.8090 0.056 Uiso 1 1 calc R
C13 C 0.4990(15) 0.8486(13) 0.7767(10) 0.069(5) Uani 1 1 d .
H13 H 0.5502 0.9115 0.7881 0.083 Uiso 1 1 calc R
C14 C 0.5642(13) 0.7615(13) 0.7474(8) 0.059(4) Uani 1 1 d .
H14 H 0.6595 0.7654 0.7380 0.071 Uiso 1 1 calc R
C15 C 0.4893(14) 0.6680(12) 0.7318(6) 0.049(3) Uani 1 1 d .
H15 H 0.5340 0.6084 0.7118 0.059 Uiso 1 1 calc R
C16 C 0.3468(12) 0.6616(10) 0.7456(5) 0.037(2) Uani 1 1 d .
H16 H 0.2974 0.5971 0.7356 0.044 Uiso 1 1 calc R
C21 C 0.4001(10) 0.4947(8) 0.4801(4) 0.0252(17) Uani 1 1 d .
C22 C 0.2872(11) 0.4692(9) 0.4400(4) 0.032(2) Uani 1 1 d .
H22 H 0.2378 0.5262 0.4199 0.038 Uiso 1 1 calc R
C23 C 0.2481(13) 0.3591(10) 0.4299(5) 0.038(2) Uani 1 1 d .
H23 H 0.1723 0.3428 0.4033 0.046 Uiso 1 1 calc R
C24 C 0.3210(12) 0.2744(9) 0.4590(5) 0.041(3) Uani 1 1 d .
H24 H 0.2939 0.2009 0.4524 0.049 Uiso 1 1 calc RD
C25 C 0.4338(12) 0.2981(10) 0.4977(6) 0.039(2) Uani 1 1 d .
H25 H 0.4846 0.2405 0.5164 0.047 Uiso 1 1 calc R
C26 C 0.4721(11) 0.4077(9) 0.5089(5) 0.033(2) Uani 1 1 d .
H26 H 0.5471 0.4230 0.5361 0.039 Uiso 1 1 calc R
O31 O -0.1729(10) 0.9623(7) 0.8502(4) 0.047(2) Uani 1 1 d D
H31 H -0.119(12) 0.967(13) 0.820(5) 0.05(4) Uiso 1 1 d D
C31 C -0.1631(19) 0.8682(12) 0.8880(7) 0.068(5) Uani 1 1 d .
H31A H -0.0663 0.8536 0.8976 0.103 Uiso 1 1 calc R
H31B H -0.2021 0.8059 0.8652 0.103 Uiso 1 1 calc R
H31C H -0.2139 0.8795 0.9274 0.103 Uiso 1 1 calc R
O41 O 0.7788(9) 0.6790(8) 0.6141(5) 0.052(2) Uani 1 1 d D
H41 H 0.722(11) 0.712(10) 0.592(5) 0.04(4) Uiso 1 1 d D
C41 C 0.8100(17) 0.5774(11) 0.5843(7) 0.057(3) Uani 1 1 d .
H41A H 0.8444 0.5909 0.5415 0.086 Uiso 1 1 calc R
H41B H 0.7267 0.5326 0.5821 0.086 Uiso 1 1 calc R
H41C H 0.8804 0.5390 0.6088 0.086 Uiso 1 1 calc R

loop_
_atom_site_aniso_label
_atom_site_aniso_U_11
_atom_site_aniso_U_22
_atom_site_aniso_U_33
_atom_site_aniso_U_23
_atom_site_aniso_U_13
_atom_site_aniso_U_12
Cu1 0.0195(4) 0.0183(4) 0.0227(5) -0.0013(4) 0.0019(4) -0.0005(4)
O1 0.046(5) 0.026(4) 0.035(4) -0.006(3) 0.015(3) 0.000(3)
O2 0.021(3) 0.028(3) 0.041(4) 0.001(3) 0.006(3) -0.001(3)
N1 0.021(3) 0.018(3) 0.027(3) -0.001(3) 0.000(3) -0.001(3)
N2 0.027(4) 0.019(3) 0.027(4) 0.001(3) 0.006(3) 0.000(3)
N3 0.023(4) 0.019(3) 0.032(4) -0.001(3) 0.005(3) -0.003(3)
N4 0.022(3) 0.021(4) 0.027(4) -0.001(3) 0.004(3) -0.001(3)
C1 0.029(5) 0.031(5) 0.024(4) 0.005(4) 0.002(3) -0.001(4)
C2 0.021(4) 0.022(4) 0.025(4) 0.000(4) 0.004(3) -0.002(4)
C3 0.025(4) 0.021(4) 0.026(4) 0.000(3) 0.002(3) 0.001(3)
C4 0.042(5) 0.018(4) 0.045(5) -0.001(4) 0.016(5) 0.000(4)
C5 0.036(5) 0.019(4) 0.040(5) 0.006(3) 0.010(4) 0.001(4)
C6 0.026(4) 0.022(4) 0.041(5) 0.000(4) 0.004(4) -0.004(4)
C7 0.022(4) 0.023(4) 0.025(4) 0.002(3) -0.001(3) 0.001(3)
C8 0.021(4) 0.023(4) 0.025(4) 0.003(3) 0.002(3) 0.002(3)
C9 0.028(4) 0.027(4) 0.027(4) -0.001(3) 0.008(3) 0.001(4)
C11 0.027(5) 0.029(4) 0.024(4) 0.004(3) -0.003(3) 0.000(3)
C12 0.033(5) 0.034(6) 0.073(8) -0.009(6) -0.008(6) 0.000(5)
C13 0.036(7) 0.046(8) 0.125(15) 0.004(8) -0.014(8) -0.012(6)
C14 0.024(5) 0.067(10) 0.086(10) 0.017(8) -0.002(6) 0.005(6)
C15 0.037(6) 0.059(8) 0.050(7) -0.004(6) -0.005(5) 0.019(6)
C16 0.034(5) 0.035(5) 0.041(5) -0.004(5) -0.010(4) 0.005(4)
C21 0.024(4) 0.026(4) 0.025(4) -0.002(3) 0.008(3) 0.002(3)
C22 0.033(5) 0.036(5) 0.027(4) -0.005(4) 0.001(4) 0.005(4)
C23 0.039(5) 0.042(6) 0.033(5) -0.014(4) 0.003(4) -0.004(5)
C24 0.048(6) 0.031(5) 0.044(5) -0.011(4) 0.018(5) -0.004(5)
C25 0.039(5) 0.028(5) 0.050(6) 0.005(5) 0.010(5) 0.005(5)
C26 0.026(4) 0.031(5) 0.041(5) 0.002(4) 0.002(4) 0.001(4)
O31 0.064(6) 0.032(4) 0.045(4) 0.004(3) 0.028(4) 0.012(4)
C31 0.096(12) 0.047(7) 0.062(8) 0.022(6) 0.049(8) 0.031(8)
O41 0.035(4) 0.058(6) 0.062(5) -0.007(4) -0.019(4) 0.008(4)
C41 0.064(9) 0.045(7) 0.061(8) 0.000(6) -0.025(7) -0.002(7)

loop_
_atom_type_symbol
_atom_type_description
_atom_type_scat_dispersion_real
_atom_type_scat_dispersion_imag
_atom_type_scat_source
C C 0.0033 0.0016 'International Tables Vol C Tables 4.2.6.8 and 6.1.1.4'
H H 0.0000 0.0000 'International Tables Vol C Tables 4.2.6.8 and 6.1.1.4'
Cu Cu 0.3201 1.2651 'International Tables Vol C Tables 4.2.6.8 and 6.1.1.4'
N N 0.0061 0.0033 'International Tables Vol C Tables 4.2.6.8 and 6.1.1.4'
O O 0.0106 0.0060 'International Tables Vol C Tables 4.2.6.8 and 6.1.1.4'

loop_
_geom_angle_atom_site_label_1
_geom_angle_atom_site_label_2
_geom_angle_atom_site_label_3
_geom_angle
N3 Cu1 N2 96.6(3)
N3 Cu1 N1 171.8(3)
N2 Cu1 N1 83.0(3)
N3 Cu1 N4 83.0(3)
N2 Cu1 N4 173.3(3)
N1 Cu1 N4 98.4(3)
C2 N1 Cu1 106.9(5)
C2 N1 H1A 109(7)
Cu1 N1 H1A 111(7)
C2 N1 H1B 110(7)
Cu1 N1 H1B 114(7)
H1A N1 H1B 106(10)
C3 N2 C4 117.2(8)
C3 N2 Cu1 115.7(6)
C4 N2 Cu1 126.1(6)
C7 N3 C6 118.9(8)
C7 N3 Cu1 116.0(6)
C6 N3 Cu1 123.5(6)
C8 N4 Cu1 108.6(6)
C8 N4 H4A 115(7)
Cu1 N4 H4A 104(8)
C8 N4 H4B 109(9)
Cu1 N4 H4B 111(8)
H4A N4 H4B 109(10)
C11 C1 C2 114.9(7)
C11 C1 H1C 108.5
C2 C1 H1C 108.5
C11 C1 H1D 108.5
C2 C1 H1D 108.5
H1C C1 H1D 107.5
N1 C2 C3 109.4(7)
N1 C2 C1 110.6(8)
C3 C2 C1 109.7(8)
N1 C2 H2 109.1
C3 C2 H2 109.1
C1 C2 H2 109.1
O1 C3 N2 126.5(9)
O1 C3 C2 118.7(8)
N2 C3 C2 114.7(8)
N2 C4 C5 112.7(7)
N2 C4 H4C 109.1
C5 C4 H4C 109.1
N2 C4 H4D 109.1
C5 C4 H4D 109.1
H4C C4 H4D 107.8
C4 C5 C6 115.4(8)
C4 C5 H5A 108.4
C6 C5 H5A 108.4
C4 C5 H5B 108.4
C6 C5 H5B 108.4
H5A C5 H5B 107.5
N3 C6 C5 110.7(8)
N3 C6 H6A 109.5
C5 C6 H6A 109.5
N3 C6 H6B 109.5
C5 C6 H6B 109.5
H6A C6 H6B 108.1
O2 C7 N3 126.2(9)
O2 C7 C8 118.5(8)
N3 C7 C8 115.3(7)
N4 C8 C7 110.2(7)
N4 C8 C9 113.5(8)
C7 C8 C9 110.3(7)
N4 C8 H8 107.5
C7 C8 H8 107.5
C9 C8 H8 107.5
C21 C9 C8 114.6(7)
C21 C9 H9A 108.6
C8 C9 H9A 108.6
C21 C9 H9B 108.6
C8 C9 H9B 108.6
H9A C9 H9B 107.6
C12 C11 C16 118.3(10)
C12 C11 C1 120.3(10)
C16 C11 C1 121.3(9)
C11 C12 C13 120.6(12)
C11 C12 H12 119.7
C13 C12 H12 119.7
C14 C13 C12 120.1(13)
C14 C13 H13 119.9
C12 C13 H13 119.9
C13 C14 C15 119.9(12)
C13 C14 H14 120.0
C15 C14 H14 120.0
C14 C15 C16 120.3(12)
C14 C15 H15 119.8
C16 C15 H15 119.8
C11 C16 C15 120.7(11)
C11 C16 H16 119.6
C15 C16 H16 119.6
C26 C21 C22 118.2(9)
C26 C21 C9 121.8(9)
C22 C21 C9 120.0(9)
C23 C22 C21 120.5(10)
C23 C22 H22 119.8
C21 C22 H22 119.8
C24 C23 C22 120.2(10)
C24 C23 H23 119.9
C22 C23 H23 119.9
C25 C24 C23 120.1(10)
C25 C24 H24 120.0
C23 C24 H24 120.0
C24 C25 C26 120.1(11)
C24 C25 H25 120.0
C26 C25 H25 120.0
C21 C26 C25 120.9(10)
C21 C26 H26 119.5
C25 C26 H26 119.5
C31 O31 H31 117(10)
O31 C31 H31A 109.5
O31 C31 H31B 109.5
H31A C31 H31B 109.5
O31 C31 H31C 109.5
H31A C31 H31C 109.5
H31B C31 H31C 109.5
C41 O41 H41 109(10)
O41 C41 H41A 109.5
O41 C41 H41B 109.5
H41A C41 H41B 109.5
O41 C41 H41C 109.5
H41A C41 H41C 109.5
H41B C41 H41C 109.5

loop_
_geom_bond_atom_site_label_1
_geom_bond_atom_site_label_2
_geom_bond_distance
Cu1 N3 1.919(7)
Cu1 N2 1.940(8)
Cu1 N1 2.006(7)
Cu1 N4 2.016(8)
O1 C3 1.262(11)
O2 C7 1.272(10)
N1 C2 1.476(11)
N1 H1A 0.88(6)
N1 H1B 0.88(6)
N2 C3 1.315(12)
N2 C4 1.459(12)
N3 C7 1.312(11)
N3 C6 1.461(12)
N4 C8 1.474(12)
N4 H4A 0.83(11)
N4 H4B 0.87(6)
C1 C11 1.513(13)
C1 C2 1.536(13)
C1 H1C 0.9700
C1 H1D 0.9700
C2 C3 1.523(13)
C2 H2 0.9800
C4 C5 1.517(13)
C4 H4C 0.9700
C4 H4D 0.9700
C5 C6 1.519(14)
C5 H5A 0.9700
C5 H5B 0.9700
C6 H6A 0.9700
C6 H6B 0.9700
C7 C8 1.527(13)
C8 C9 1.535(12)
C8 H8 0.9800
C9 C21 1.509(13)
C9 H9A 0.9700
C9 H9B 0.9700
C11 C12 1.378(15)
C11 C16 1.386(15)
C12 C13 1.41(2)
C12 H12 0.9300
C13 C14 1.36(2)
C13 H13 0.9300
C14 C15 1.37(2)
C14 H14 0.9300
C15 C16 1.390(18)
C15 H15 0.9300
C16 H16 0.9300
C21 C26 1.386(14)
C21 C22 1.395(14)
C22 C23 1.390(16)
C22 H22 0.9300
C23 C24 1.372(17)
C23 H23 0.9300
C24 C25 1.372(17)
C24 H24 0.9300
C25 C26 1.386(16)
C25 H25 0.9300
C26 H26 0.9300
O31 C31 1.379(15)
O31 H31 0.81(6)
C31 H31A 0.9600
C31 H31B 0.9600
C31 H31C 0.9600
O41 C41 1.401(16)
O41 H41 0.81(6)
C41 H41A 0.9600
C41 H41B 0.9600
C41 H41C 0.9600

loop_
_geom_hbond_atom_site_label_D
_geom_hbond_atom_site_label_H
_geom_hbond_atom_site_label_A
_geom_hbond_distance_DH
_geom_hbond_distance_HA
_geom_hbond_distance_DA
_geom_hbond_angle_DHA
_geom_hbond_site_symmetry_A
N1 H1A O41 0.88(6) 2.02(6) 2.875(11) 163(11) 1_455
N1 H1B O1 0.88(6) 2.42(8) 3.206(10) 149(10) 3_546
N4 H4A O2 0.83(11) 2.19(11) 3.017(11) 171(11) 4_466
N4 H4B O31 0.87(6) 2.09(6) 2.946(11) 171(12) 3_546
O31 H31 O1 0.81(6) 1.84(6) 2.646(11) 172(15) .
O41 H41 O2 0.81(6) 1.90(6) 2.707(11) 173(13) .

loop_
_geom_torsion_atom_site_label_1
_geom_torsion_atom_site_label_2
_geom_torsion_atom_site_label_3
_geom_torsion_atom_site_label_4
_geom_torsion
N2 Cu1 N1 C2 -27.6(6)
N4 Cu1 N1 C2 159.0(6)
N3 Cu1 N2 C3 -154.6(7)
N1 Cu1 N2 C3 17.1(7)
N3 Cu1 N2 C4 13.4(9)
N1 Cu1 N2 C4 -174.8(9)
N2 Cu1 N3 C7 165.2(7)
N4 Cu1 N3 C7 -21.5(7)
N2 Cu1 N3 C6 -0.1(8)
N4 Cu1 N3 C6 173.2(8)
N3 Cu1 N4 C8 23.4(6)
N1 Cu1 N4 C8 -148.4(6)
Cu1 N1 C2 C3 33.0(8)
Cu1 N1 C2 C1 -87.9(7)
C11 C1 C2 N1 61.6(11)
C11 C1 C2 C3 -59.1(11)
C4 N2 C3 O1 3.8(15)
Cu1 N2 C3 O1 172.9(8)
C4 N2 C3 C2 -170.9(8)
Cu1 N2 C3 C2 -1.7(10)
N1 C2 C3 O1 163.2(8)
C1 C2 C3 O1 -75.4(11)
N1 C2 C3 N2 -21.7(11)
C1 C2 C3 N2 99.7(9)
C3 N2 C4 C5 180.0(9)
Cu1 N2 C4 C5 12.1(13)
N2 C4 C5 C6 -58.0(12)
C7 N3 C6 C5 158.2(8)
Cu1 N3 C6 C5 -36.9(11)
C4 C5 C6 N3 71.6(11)
C6 N3 C7 O2 -0.1(14)
Cu1 N3 C7 O2 -166.0(7)
C6 N3 C7 C8 179.8(8)
Cu1 N3 C7 C8 13.9(10)
Cu1 N4 C8 C7 -21.9(8)
Cu1 N4 C8 C9 -146.2(6)
O2 C7 C8 N4 -173.6(8)
N3 C7 C8 N4 6.5(11)
O2 C7 C8 C9 -47.4(10)
N3 C7 C8 C9 132.6(8)
N4 C8 C9 C21 -59.8(11)
C7 C8 C9 C21 176.0(8)
C2 C1 C11 C12 90.0(12)
C2 C1 C11 C16 -91.3(11)
C16 C11 C12 C13 0.3(19)
C1 C11 C12 C13 179.0(13)
C11 C12 C13 C14 1(2)
C12 C13 C14 C15 -1(3)
C13 C14 C15 C16 0(2)
C12 C11 C16 C15 -1.6(16)
C1 C11 C16 C15 179.7(10)
C14 C15 C16 C11 1.4(19)
C8 C9 C21 C26 -73.7(11)
C8 C9 C21 C22 106.5(10)
C26 C21 C22 C23 0.5(14)
C9 C21 C22 C23 -179.7(9)
C21 C22 C23 C24 -0.4(15)
C22 C23 C24 C25 -0.7(15)
C23 C24 C25 C26 1.8(16)
C22 C21 C26 C25 0.6(15)
C9 C21 C26 C25 -179.2(9)
C24 C25 C26 C21 -1.7(17)
